data_4078448
loop_
_publ_author_name
'Ren, Shikuo'
'Qiu, Zaozao'
'Xie, Zuowei'

_publ_section_title
;
 Reaction of Zirconocene--Carboryne with Alkenes: Synthesis and Structure
 of Zirconacyclopentanes with a Carborane Auxiliary
;
_journal_issue 12
_journal_name_full Organometallics
_journal_page_first 4435
_journal_paper_doi 10.1021/om300202p
_journal_volume 31
_journal_year 2012
_chemical_formula_sum 'C20 H27 B10 F Zr'
_chemical_formula_weight 485.74
_chemical_name_systematic
; 
 ? 
;
_space_group_IT_number 14
_symmetry_cell_setting monoclinic
_symmetry_space_group_name_Hall '-P 2ybc'
_symmetry_space_group_name_H-M 'P 1 21/c 1'
_atom_sites_solution_hydrogens geom
_atom_sites_solution_primary direct
_atom_sites_solution_secondary difmap
_audit_creation_method SHELXL-97
_cell_angle_alpha 90.00
_cell_angle_beta 102.878(8)
_cell_angle_gamma 90.00
_cell_formula_units_Z 4
_cell_length_a 13.651(6)
_cell_length_b 8.427(4)
_cell_length_c 20.131(8)
_cell_measurement_temperature 293(2)
_cell_volume 2257.6(17)
_computing_cell_refinement 'BRUKER SMART CCD DIFFRACTOMETER'
_computing_data_collection 'BRUKER SMART CCD DIFFRACTOMETER'
_computing_data_reduction 'BRUKER SMART CCD DIFFRACTOMETER'
_computing_molecular_graphics 'SIEMENS SHELXTL'
_computing_publication_material 'SIEMENS SHELXTL'
_computing_structure_refinement 'SHELXL-97 (Sheldrick, 1997)'
_computing_structure_solution 'SHELXS-97 (Sheldrick, 1990)'
_diffrn_ambient_temperature 293(2)
_diffrn_measured_fraction_theta_full 0.992
_diffrn_measured_fraction_theta_max 0.992
_diffrn_measurement_device_type 'BRUKER SMART CCD DIFFRACTOMETER'
_diffrn_measurement_method 'OMEGA SCAN'
_diffrn_radiation_monochromator graphite
_diffrn_radiation_source 'fine-focus sealed tube'
_diffrn_radiation_type MoK\a
_diffrn_radiation_wavelength 0.71073
_diffrn_reflns_av_R_equivalents 0.0827
_diffrn_reflns_av_sigmaI/netI 0.1115
_diffrn_reflns_limit_h_max 18
_diffrn_reflns_limit_h_min -17
_diffrn_reflns_limit_k_max 11
_diffrn_reflns_limit_k_min -10
_diffrn_reflns_limit_l_max 21
_diffrn_reflns_limit_l_min -26
_diffrn_reflns_number 14819
_diffrn_reflns_theta_full 28.06
_diffrn_reflns_theta_max 28.06
_diffrn_reflns_theta_min 1.53
_exptl_absorpt_coefficient_mu 0.502
_exptl_absorpt_correction_T_max 1.0000
_exptl_absorpt_correction_T_min 0.104310
_exptl_absorpt_correction_type multi-scan
_exptl_crystal_colour black
_exptl_crystal_density_diffrn 1.429
_exptl_crystal_density_method 'not measured'
_exptl_crystal_description block
_exptl_crystal_F_000 984
_exptl_crystal_size_max 0.40
_exptl_crystal_size_mid 0.30
_exptl_crystal_size_min 0.20
_refine_diff_density_max 0.996
_refine_diff_density_min -0.519
_refine_diff_density_rms 0.102
_refine_ls_extinction_method none
_refine_ls_goodness_of_fit_ref 0.997
_refine_ls_hydrogen_treatment riding
_refine_ls_matrix_type full
_refine_ls_number_parameters 289
_refine_ls_number_reflns 5435
_refine_ls_number_restraints 0
_refine_ls_restrained_S_all 0.997
_refine_ls_R_factor_all 0.1243
_refine_ls_R_factor_gt 0.0519
_refine_ls_shift/su_max 0.002
_refine_ls_shift/su_mean 0.000
_refine_ls_structure_factor_coef Fsqd
_refine_ls_weighting_details 'calc w=1/[\s^2^(Fo^2^)+(0.0682P)^2^+1.0347P] where P=(Fo^2^+2Fc^2^)/3'
_refine_ls_weighting_scheme calc
_refine_ls_wR_factor_gt 0.1205
_refine_ls_wR_factor_ref 0.1574
_reflns_number_gt 2991
_reflns_number_total 5435
_reflns_threshold_expression >2sigma(I)
_cod_data_source_file om300202p_si_002.cif
_cod_data_source_block 3l
_cod_depositor_comments
;
The following automatic conversions were performed:

'_symmetry_cell_setting' value 'Monoclinic' changed to 'monoclinic'
according to /home/saulius/struct/CIF-dictionaries/cif_core.dic
dictionary named 'cif_core.dic' version 2.4.1 from 2010-06-29.

Automatic conversion script
Id: cif_fix_values 1891 2012-01-12 08:04:46Z andrius 
;
_cod_original_cell_volume 2257.5(17)
_cod_original_sg_symbol_H-M P2(1)/c
_cod_database_code 4078448

loop_
_symmetry_equiv_pos_as_xyz
'x, y, z'
'-x, y+1/2, -z+1/2'
'-x, -y, -z'
'x, -y-1/2, z-1/2'

loop_
_atom_site_label
_atom_site_type_symbol
_atom_site_fract_x
_atom_site_fract_y
_atom_site_fract_z
_atom_site_U_iso_or_equiv
_atom_site_adp_type
_atom_site_occupancy
_atom_site_symmetry_multiplicity
_atom_site_calc_flag
_atom_site_refinement_flags
Zr1 Zr 0.22319(3) 0.37473(5) 0.65436(2) 0.03319(16) Uani 1 1 d .
F1 F 0.5566(3) 0.7609(4) 0.50310(17) 0.0856(12) Uani 1 1 d .
C1 C 0.2605(4) 0.6026(5) 0.7945(2) 0.0414(11) Uani 1 1 d .
C2 C 0.1828(3) 0.4554(5) 0.7594(2) 0.0340(10) Uani 1 1 d .
C11 C 0.3308(4) 0.6646(6) 0.7508(3) 0.0502(13) Uani 1 1 d .
H11A H 0.3913 0.7055 0.7807 0.060 Uiso 1 1 calc R
H11B H 0.2981 0.7523 0.7233 0.060 Uiso 1 1 calc R
C12 C 0.3606(4) 0.5396(6) 0.7037(3) 0.0447(12) Uani 1 1 d .
H12A H 0.4082 0.4698 0.7338 0.054 Uiso 1 1 calc R
C13 C 0.4176(4) 0.6059(5) 0.6545(2) 0.0394(11) Uani 1 1 d .
C14 C 0.4006(4) 0.7556(6) 0.6252(3) 0.0534(14) Uani 1 1 d .
H14A H 0.3562 0.8233 0.6402 0.064 Uiso 1 1 calc R
C15 C 0.4467(4) 0.8076(7) 0.5753(3) 0.0590(15) Uani 1 1 d .
H15A H 0.4328 0.9080 0.5563 0.071 Uiso 1 1 calc R
C16 C 0.5118(4) 0.7119(7) 0.5543(3) 0.0538(14) Uani 1 1 d .
C17 C 0.5373(4) 0.5669(7) 0.5828(3) 0.0575(15) Uani 1 1 d .
H17A H 0.5855 0.5045 0.5692 0.069 Uiso 1 1 calc R
C18 C 0.4890(4) 0.5147(6) 0.6333(3) 0.0473(13) Uani 1 1 d .
H18A H 0.5054 0.4157 0.6530 0.057 Uiso 1 1 calc R
C19 C 0.3560(4) 0.1634(6) 0.6883(4) 0.0616(17) Uani 1 1 d .
H19A H 0.4259 0.1814 0.7121 0.074 Uiso 1 1 calc R
C20 C 0.3210(7) 0.1554(7) 0.6190(4) 0.077(2) Uani 1 1 d .
H20A H 0.3622 0.1627 0.5850 0.092 Uiso 1 1 calc R
C21 C 0.2224(7) 0.1015(7) 0.6071(4) 0.082(2) Uani 1 1 d .
H21A H 0.1822 0.0659 0.5631 0.098 Uiso 1 1 calc R
C22 C 0.1975(5) 0.0823(6) 0.6688(4) 0.0673(18) Uani 1 1 d .
H22A H 0.1361 0.0323 0.6764 0.081 Uiso 1 1 calc R
C23 C 0.2799(5) 0.1187(6) 0.7177(3) 0.0550(15) Uani 1 1 d .
H23A H 0.2863 0.1026 0.7667 0.066 Uiso 1 1 calc R
C24 C 0.1519(4) 0.6231(6) 0.5949(3) 0.0520(13) Uani 1 1 d .
H24A H 0.1662 0.7310 0.6125 0.062 Uiso 1 1 calc R
C25 C 0.2008(4) 0.5465(7) 0.5501(2) 0.0525(14) Uani 1 1 d .
H25A H 0.2550 0.5914 0.5312 0.063 Uiso 1 1 calc R
C26 C 0.1499(4) 0.4063(6) 0.5296(2) 0.0519(14) Uani 1 1 d .
H26A H 0.1620 0.3357 0.4936 0.062 Uiso 1 1 calc R
C27 C 0.0690(4) 0.3948(7) 0.5623(2) 0.0514(13) Uani 1 1 d .
H27A H 0.0148 0.3162 0.5522 0.062 Uiso 1 1 calc R
C28 C 0.0703(4) 0.5305(7) 0.6025(2) 0.0503(13) Uani 1 1 d .
H28A H 0.0174 0.5630 0.6255 0.060 Uiso 1 1 calc R
B3 B 0.2800(5) 0.4168(7) 0.8282(3) 0.0444(15) Uani 1 1 d .
H3 H 0.3445 0.3416 0.8245 0.053 Uiso 1 1 calc R
B4 B 0.2941(6) 0.5857(9) 0.8813(3) 0.0637(19) Uani 1 1 d .
H4 H 0.3677 0.6201 0.9126 0.076 Uiso 1 1 calc R
B5 B 0.2060(5) 0.7288(7) 0.8416(3) 0.0541(17) Uani 1 1 d .
H5 H 0.2221 0.8567 0.8468 0.065 Uiso 1 1 calc R
B6 B 0.1383(5) 0.6454(6) 0.7649(3) 0.0441(14) Uani 1 1 d .
H6 H 0.1101 0.7192 0.7196 0.053 Uiso 1 1 calc R
B7 B 0.1586(5) 0.3379(7) 0.8235(3) 0.0445(14) Uani 1 1 d .
H7 H 0.1430 0.2100 0.8173 0.053 Uiso 1 1 calc R
B8 B 0.2288(5) 0.4197(8) 0.9012(3) 0.0591(18) Uani 1 1 d .
H8 H 0.2594 0.3453 0.9459 0.071 Uiso 1 1 calc R
B9 B 0.1810(5) 0.6140(8) 0.9098(3) 0.0612(18) Uani 1 1 d .
H9 H 0.1798 0.6661 0.9598 0.073 Uiso 1 1 calc R
B10 B 0.0849(5) 0.6510(7) 0.8372(3) 0.0503(16) Uani 1 1 d .
H10 H 0.0209 0.7283 0.8397 0.060 Uiso 1 1 calc R
B11 B 0.0709(4) 0.4801(7) 0.7843(3) 0.0414(13) Uani 1 1 d .
H11 H -0.0022 0.4458 0.7522 0.050 Uiso 1 1 calc R
B12 B 0.0977(5) 0.4593(8) 0.8740(3) 0.0536(16) Uani 1 1 d .
H12 H 0.0425 0.4107 0.9009 0.064 Uiso 1 1 calc R

loop_
_atom_site_aniso_label
_atom_site_aniso_U_11
_atom_site_aniso_U_22
_atom_site_aniso_U_33
_atom_site_aniso_U_23
_atom_site_aniso_U_13
_atom_site_aniso_U_12
Zr1 0.0498(3) 0.0221(2) 0.0290(2) 0.00139(19) 0.01160(18) 0.0042(2)
F1 0.095(3) 0.103(3) 0.072(2) -0.003(2) 0.047(2) -0.033(2)
C1 0.050(3) 0.038(3) 0.038(2) -0.007(2) 0.012(2) -0.009(2)
C2 0.041(3) 0.029(2) 0.032(2) -0.0016(19) 0.008(2) 0.000(2)
C11 0.053(3) 0.046(3) 0.056(3) -0.008(2) 0.022(3) -0.012(2)
C12 0.049(3) 0.036(3) 0.055(3) -0.002(2) 0.023(3) -0.003(2)
C13 0.043(3) 0.031(3) 0.046(3) 0.002(2) 0.014(2) -0.003(2)
C14 0.055(3) 0.037(3) 0.079(4) 0.011(3) 0.037(3) 0.002(2)
C15 0.069(4) 0.044(3) 0.069(4) 0.013(3) 0.027(3) -0.003(3)
C16 0.061(4) 0.057(4) 0.048(3) -0.002(3) 0.022(3) -0.020(3)
C17 0.051(3) 0.071(4) 0.057(3) -0.023(3) 0.026(3) -0.004(3)
C18 0.052(3) 0.036(3) 0.053(3) -0.004(2) 0.011(3) 0.005(2)
C19 0.048(3) 0.032(3) 0.102(5) 0.011(3) 0.010(3) 0.005(2)
C20 0.130(7) 0.037(4) 0.088(5) 0.020(3) 0.077(5) 0.034(4)
C21 0.128(7) 0.029(4) 0.068(4) -0.018(3) -0.019(4) 0.024(4)
C22 0.063(4) 0.023(3) 0.126(6) 0.006(3) 0.041(4) 0.002(2)
C23 0.090(5) 0.031(3) 0.047(3) 0.010(2) 0.021(3) 0.015(3)
C24 0.075(4) 0.035(3) 0.046(3) 0.010(2) 0.015(3) 0.011(3)
C25 0.068(4) 0.048(3) 0.040(3) 0.017(3) 0.011(3) 0.003(3)
C26 0.074(4) 0.055(4) 0.026(2) 0.004(2) 0.008(2) 0.008(3)
C27 0.050(3) 0.063(4) 0.035(3) 0.007(3) -0.006(2) 0.001(3)
C28 0.055(3) 0.058(4) 0.037(3) 0.010(3) 0.009(2) 0.018(3)
B3 0.056(4) 0.046(4) 0.031(3) 0.004(2) 0.010(3) 0.006(3)
B4 0.069(5) 0.081(5) 0.041(3) -0.020(3) 0.011(3) -0.010(4)
B5 0.078(5) 0.040(4) 0.050(4) -0.011(3) 0.027(3) -0.006(3)
B6 0.063(4) 0.031(3) 0.043(3) 0.002(2) 0.022(3) 0.009(3)
B7 0.066(4) 0.036(3) 0.039(3) 0.004(2) 0.027(3) -0.001(3)
B8 0.078(5) 0.067(5) 0.037(3) 0.012(3) 0.021(3) 0.008(3)
B9 0.081(5) 0.064(5) 0.042(3) -0.015(3) 0.023(3) -0.006(4)
B10 0.073(4) 0.040(4) 0.048(3) -0.007(3) 0.033(3) 0.005(3)
B11 0.046(3) 0.041(3) 0.041(3) 0.000(2) 0.019(3) 0.001(3)
B12 0.074(5) 0.052(4) 0.046(3) 0.003(3) 0.037(3) 0.000(3)

loop_
_atom_type_symbol
_atom_type_description
_atom_type_scat_dispersion_real
_atom_type_scat_dispersion_imag
_atom_type_scat_source
C C 0.0033 0.0016 'International Tables Vol C Tables 4.2.6.8 and 6.1.1.4'
H H 0.0000 0.0000 'International Tables Vol C Tables 4.2.6.8 and 6.1.1.4'
B B 0.0013 0.0007 'International Tables Vol C Tables 4.2.6.8 and 6.1.1.4'
F F 0.0171 0.0103 'International Tables Vol C Tables 4.2.6.8 and 6.1.1.4'
Zr Zr -2.9673 0.5597 'International Tables Vol C Tables 4.2.6.8 and 6.1.1.4'

loop_
_geom_angle_atom_site_label_1
_geom_angle_atom_site_label_2
_geom_angle_atom_site_label_3
_geom_angle
C12 Zr1 C2 77.32(15)
C12 Zr1 C20 97.5(2)
C2 Zr1 C20 135.17(19)
C12 Zr1 C27 137.25(18)
C2 Zr1 C27 108.39(17)
C20 Zr1 C27 105.0(3)
C12 Zr1 C28 112.22(19)
C2 Zr1 C28 83.37(16)
C20 Zr1 C28 136.8(2)
C27 Zr1 C28 32.67(17)
C12 Zr1 C21 129.7(2)
C2 Zr1 C21 128.0(2)
C20 Zr1 C21 32.5(2)
C27 Zr1 C21 81.2(2)
C28 Zr1 C21 113.3(2)
C12 Zr1 C24 84.09(19)
C2 Zr1 C24 92.50(16)
C20 Zr1 C24 131.70(19)
C27 Zr1 C24 53.83(18)
C28 Zr1 C24 32.50(17)
C21 Zr1 C24 128.57(19)
C12 Zr1 C26 117.43(18)
C2 Zr1 C26 137.35(17)
C20 Zr1 C26 84.9(2)
C27 Zr1 C26 32.87(17)
C28 Zr1 C26 54.02(17)
C21 Zr1 C26 75.4(2)
C24 Zr1 C26 53.40(17)
C12 Zr1 C25 87.13(18)
C2 Zr1 C25 124.33(17)
C20 Zr1 C25 99.4(2)
C27 Zr1 C25 53.94(18)
C28 Zr1 C25 53.90(18)
C21 Zr1 C25 103.0(2)
C24 Zr1 C25 32.30(17)
C26 Zr1 C25 32.09(16)
C12 Zr1 C22 130.1(2)
C2 Zr1 C22 96.3(2)
C20 Zr1 C22 53.1(2)
C27 Zr1 C22 92.1(2)
C28 Zr1 C22 116.1(2)
C21 Zr1 C22 31.7(2)
C24 Zr1 C22 145.8(2)
C26 Zr1 C22 100.7(2)
C25 Zr1 C22 131.9(2)
C12 Zr1 C19 81.18(19)
C2 Zr1 C19 104.7(2)
C20 Zr1 C19 31.8(2)
C27 Zr1 C19 133.5(2)
C28 Zr1 C19 165.87(19)
C21 Zr1 C19 52.6(2)
C24 Zr1 C19 154.2(2)
C26 Zr1 C19 116.7(2)
C25 Zr1 C19 125.4(2)
C22 Zr1 C19 52.26(19)
C12 Zr1 C23 99.4(2)
C2 Zr1 C23 84.38(16)
C20 Zr1 C23 52.12(18)
C27 Zr1 C23 123.1(2)
C28 Zr1 C23 142.4(2)
C21 Zr1 C23 51.7(2)
C24 Zr1 C23 174.65(19)
C26 Zr1 C23 127.15(18)
C25 Zr1 C23 151.25(18)
C22 Zr1 C23 31.10(19)
C19 Zr1 C23 31.14(18)
C11 C1 B6 115.0(4)
C11 C1 C2 115.3(4)
B6 C1 C2 61.7(3)
C11 C1 B5 120.9(4)
B6 C1 B5 62.6(3)
C2 C1 B5 112.4(4)
C11 C1 B3 118.7(4)
B6 C1 B3 113.2(4)
C2 C1 B3 61.2(3)
B5 C1 B3 113.7(4)
C11 C1 B4 123.8(5)
B6 C1 B4 113.5(4)
C2 C1 B4 111.6(4)
B5 C1 B4 62.2(4)
B3 C1 B4 62.2(3)
C1 C2 B7 108.6(3)
C1 C2 B3 60.0(3)
B7 C2 B3 61.9(3)
C1 C2 B11 107.8(3)
B7 C2 B11 61.3(3)
B3 C2 B11 111.3(4)
C1 C2 B6 59.1(3)
B7 C2 B6 111.0(4)
B3 C2 B6 110.0(4)
B11 C2 B6 61.4(3)
C1 C2 Zr1 109.4(3)
B7 C2 Zr1 128.3(3)
B3 C2 Zr1 111.6(3)
B11 C2 Zr1 133.1(3)
B6 C2 Zr1 118.2(3)
C1 C11 C12 114.0(4)
C13 C12 C11 113.6(4)
C13 C12 Zr1 115.0(3)
C11 C12 Zr1 111.6(3)
C18 C13 C14 115.9(4)
C18 C13 C12 120.2(4)
C14 C13 C12 123.8(4)
C15 C14 C13 122.7(5)
C16 C15 C14 119.0(5)
C15 C16 C17 122.2(5)
C15 C16 F1 119.7(6)
C17 C16 F1 118.1(5)
C16 C17 C18 118.1(5)
C13 C18 C17 121.9(5)
C23 C19 C20 107.7(6)
C23 C19 Zr1 75.0(3)
C20 C19 Zr1 72.1(3)
C19 C20 C21 107.2(5)
C19 C20 Zr1 76.1(3)
C21 C20 Zr1 74.3(3)
C22 C21 C20 108.0(6)
C22 C21 Zr1 75.1(3)
C20 C21 Zr1 73.1(3)
C23 C22 C21 107.3(6)
C23 C22 Zr1 75.4(3)
C21 C22 Zr1 73.1(3)
C22 C23 C19 109.8(5)
C22 C23 Zr1 73.5(3)
C19 C23 Zr1 73.9(3)
C25 C24 C28 108.7(5)
C25 C24 Zr1 74.4(3)
C28 C24 Zr1 73.4(3)
C26 C25 C24 107.9(5)
C26 C25 Zr1 73.6(3)
C24 C25 Zr1 73.3(3)
C25 C26 C27 108.2(5)
C25 C26 Zr1 74.3(3)
C27 C26 Zr1 72.8(3)
C28 C27 C26 107.7(5)
C28 C27 Zr1 74.0(3)
C26 C27 Zr1 74.4(3)
C24 C28 C27 107.5(5)
C24 C28 Zr1 74.1(3)
C27 C28 Zr1 73.3(3)
C1 B3 C2 58.8(3)
C1 B3 B8 105.2(4)
C2 B3 B8 106.8(4)
C1 B3 B4 59.1(3)
C2 B3 B4 107.2(4)
B8 B3 B4 59.5(4)
C1 B3 B7 105.2(4)
C2 B3 B7 58.9(3)
B8 B3 B7 60.6(4)
B4 B3 B7 108.0(4)
C1 B4 B8 105.5(4)
C1 B4 B5 58.7(3)
B8 B4 B5 108.6(5)
C1 B4 B3 58.7(3)
B8 B4 B3 60.2(4)
B5 B4 B3 107.8(4)
C1 B4 B9 105.4(5)
B8 B4 B9 60.7(4)
B5 B4 B9 60.1(4)
B3 B4 B9 108.6(5)
C1 B5 B6 58.1(3)
C1 B5 B10 105.1(4)
B6 B5 B10 60.2(3)
C1 B5 B4 59.1(3)
B6 B5 B4 107.2(4)
B10 B5 B4 107.8(5)
C1 B5 B9 105.9(4)
B6 B5 B9 107.9(4)
B10 B5 B9 59.8(4)
B4 B5 B9 60.4(4)
C1 B6 C2 59.2(3)
C1 B6 B5 59.3(3)
C2 B6 B5 107.7(4)
C1 B6 B11 106.2(4)
C2 B6 B11 59.2(3)
B5 B6 B11 108.7(4)
C1 B6 B10 105.9(4)
C2 B6 B10 107.1(4)
B5 B6 B10 60.0(3)
B11 B6 B10 60.5(3)
C2 B7 B11 59.5(3)
C2 B7 B3 59.2(3)
B11 B7 B3 107.7(4)
C2 B7 B12 106.9(4)
B11 B7 B12 60.2(3)
B3 B7 B12 107.8(4)
C2 B7 B8 106.4(4)
B11 B7 B8 108.1(4)
B3 B7 B8 59.6(3)
B12 B7 B8 60.1(4)
B4 B8 B3 60.2(3)
B4 B8 B12 107.9(5)
B3 B8 B12 107.7(4)
B4 B8 B7 108.0(4)
B3 B8 B7 59.8(3)
B12 B8 B7 59.7(4)
B4 B8 B9 60.4(4)
B3 B8 B9 108.4(4)
B12 B8 B9 59.7(4)
B7 B8 B9 107.7(5)
B10 B9 B12 60.1(4)
B10 B9 B5 59.8(4)
B12 B9 B5 107.6(4)
B10 B9 B4 107.1(4)
B12 B9 B4 107.1(4)
B5 B9 B4 59.5(4)
B10 B9 B8 107.6(4)
B12 B9 B8 60.1(4)
B5 B9 B8 106.7(4)
B4 B9 B8 58.9(4)
B5 B10 B9 60.5(4)
B5 B10 B6 59.8(3)
B9 B10 B6 108.1(5)
B5 B10 B12 108.3(5)
B9 B10 B12 60.3(4)
B6 B10 B12 107.4(4)
B5 B10 B11 107.8(4)
B9 B10 B11 108.4(4)
B6 B10 B11 59.6(3)
B12 B10 B11 59.9(3)
C2 B11 B7 59.1(3)
C2 B11 B6 59.4(3)
B7 B11 B6 107.6(4)
C2 B11 B12 106.8(4)
B7 B11 B12 60.5(3)
B6 B11 B12 107.7(4)
C2 B11 B10 106.8(4)
B7 B11 B10 108.3(4)
B6 B11 B10 60.0(3)
B12 B11 B10 59.9(3)
B11 B12 B10 60.2(3)
B11 B12 B9 108.1(4)
B10 B12 B9 59.6(4)
B11 B12 B7 59.3(3)
B10 B12 B7 107.6(4)
B9 B12 B7 108.5(5)
B11 B12 B8 107.3(4)
B10 B12 B8 107.4(5)
B9 B12 B8 60.3(4)
B7 B12 B8 60.1(4)

loop_
_geom_bond_atom_site_label_1
_geom_bond_atom_site_label_2
_geom_bond_distance
Zr1 C12 2.367(5)
Zr1 C2 2.399(4)
Zr1 C20 2.475(5)
Zr1 C27 2.481(5)
Zr1 C28 2.490(5)
Zr1 C21 2.491(5)
Zr1 C24 2.498(5)
Zr1 C26 2.502(5)
Zr1 C25 2.512(5)
Zr1 C22 2.515(5)
Zr1 C19 2.524(5)
Zr1 C23 2.537(5)
F1 C16 1.373(6)
C1 C11 1.531(7)
C1 B6 1.680(8)
C1 C2 1.683(6)
C1 B5 1.703(7)
C1 B3 1.703(7)
C1 B4 1.710(8)
C2 B7 1.716(7)
C2 B3 1.723(7)
C2 B11 1.723(7)
C2 B6 1.725(7)
C11 C12 1.532(7)
C12 C13 1.498(6)
C13 C18 1.382(6)
C13 C14 1.390(6)
C14 C15 1.371(7)
C15 C16 1.337(8)
C16 C17 1.362(8)
C17 C18 1.399(7)
C19 C23 1.359(8)
C19 C20 1.370(9)
C20 C21 1.390(10)
C21 C22 1.369(9)
C22 C23 1.355(8)
C24 C25 1.393(7)
C24 C28 1.396(7)
C25 C26 1.386(7)
C26 C27 1.410(7)
C27 C28 1.398(7)
B3 B8 1.764(8)
B3 B4 1.764(9)
B3 B7 1.769(8)
B4 B8 1.752(10)
B4 B5 1.764(10)
B4 B9 1.779(10)
B5 B6 1.759(8)
B5 B10 1.762(9)
B5 B9 1.775(9)
B6 B11 1.760(8)
B6 B10 1.767(8)
B7 B11 1.753(8)
B7 B12 1.775(8)
B7 B8 1.781(9)
B8 B12 1.781(10)
B8 B9 1.784(9)
B9 B10 1.762(9)
B9 B12 1.774(9)
B10 B12 1.770(9)
B10 B11 1.775(8)
B11 B12 1.770(8)
